data_1552020
loop_
_publ_author_name
'Rui Zhang'
'Michihisa Murata'
'Tomoko Aharen'
'Atsushi Wakamiya'
'Takafumi Shimoaka,'
'Takeshi Hasegawa'
'Yasujiro Murata'

_publ_section_title
;
 Synthesis of a distinct water dimer inside fullerene C70
;
_journal_name_full 'Nature Chemistry'
_journal_page_first 435
_journal_page_last 441
_journal_paper_doi 10.1038/nchem.2464
_journal_volume 8
_journal_year 2016
_chemical_formula_sum 'C114.93 H54.85 Cl1.84 N4 Ni O0.96'
_chemical_formula_weight 1630.99
_space_group_IT_number 2
_space_group_name_Hall '-P 1'
_space_group_name_H-M_alt 'P -1'
_symmetry_cell_setting triclinic
_symmetry_space_group_name_H-M 'P -1'
_atom_sites_solution_hydrogens geom
_atom_sites_solution_primary direct
_atom_sites_solution_secondary difmap
_cell_angle_alpha 87.4893(9)
_cell_angle_beta 86.8843(9)
_cell_angle_gamma 60.8258(8)
_cell_formula_units_Z 2
_cell_length_a 14.3930(11)
_cell_length_b 14.6571(11)
_cell_length_c 18.8797(14)
_cell_measurement_temperature 100(2)
_cell_volume 3471.8(5)
_computing_structure_refinement 'SHELXL-97 (Sheldrick, 1997)'
_computing_structure_solution 'SHELXS-97 (Sheldrick, 1990)'
_diffrn_ambient_temperature 100(2)
_diffrn_measured_fraction_theta_full 0.989
_diffrn_measured_fraction_theta_max 0.989
_diffrn_measurement_device_type CCD
_diffrn_radiation_monochromator graphite
_diffrn_radiation_source 'fine-focus sealed tube'
_diffrn_radiation_type MoK\a
_diffrn_radiation_wavelength 0.71073
_diffrn_reflns_av_R_equivalents 0.0195
_diffrn_reflns_av_sigmaI/netI 0.0280
_diffrn_reflns_limit_h_max 17
_diffrn_reflns_limit_h_min -17
_diffrn_reflns_limit_k_max 17
_diffrn_reflns_limit_k_min -17
_diffrn_reflns_limit_l_max 22
_diffrn_reflns_limit_l_min -22
_diffrn_reflns_number 26525
_diffrn_reflns_theta_full 25.50
_diffrn_reflns_theta_max 25.50
_diffrn_reflns_theta_min 1.91
_exptl_absorpt_coefficient_mu 0.420
_exptl_absorpt_correction_T_max 0.9958
_exptl_absorpt_correction_T_min 0.9917
_exptl_absorpt_correction_type empirical
_exptl_crystal_colour black
_exptl_crystal_density_diffrn 1.560
_exptl_crystal_density_method 'not measured'
_exptl_crystal_description plate
_exptl_crystal_F_000 1679
_exptl_crystal_size_max 0.05
_exptl_crystal_size_mid 0.05
_exptl_crystal_size_min 0.02
_refine_diff_density_max 0.683
_refine_diff_density_min -0.479
_refine_diff_density_rms 0.049
_refine_ls_extinction_method none
_refine_ls_goodness_of_fit_ref 1.030
_refine_ls_hydrogen_treatment mixed
_refine_ls_matrix_type full
_refine_ls_number_parameters 1223
_refine_ls_number_reflns 12790
_refine_ls_number_restraints 6
_refine_ls_restrained_S_all 1.030
_refine_ls_R_factor_all 0.0423
_refine_ls_R_factor_gt 0.0363
_refine_ls_shift/su_max 0.002
_refine_ls_shift/su_mean 0.000
_refine_ls_structure_factor_coef Fsqd
_refine_ls_weighting_details 'calc w=1/[\s^2^(Fo^2^)+(0.0360P)^2^+3.0282P] where P=(Fo^2^+2Fc^2^)/3'
_refine_ls_weighting_scheme calc
_refine_ls_wR_factor_gt 0.0869
_refine_ls_wR_factor_ref 0.0908
_reflns_number_gt 11266
_reflns_number_total 12790
_reflns_threshold_expression >2sigma(I)
_cod_data_source_file nchem.2464-s2.cif
_cod_data_source_block h2oc70
_cod_original_sg_symbol_H-M P-1
_cod_database_code 1552020

loop_
_symmetry_equiv_pos_as_xyz
'x, y, z'
'-x, -y, -z'

loop_
_atom_site_label
_atom_site_type_symbol
_atom_site_fract_x
_atom_site_fract_y
_atom_site_fract_z
_atom_site_U_iso_or_equiv
_atom_site_adp_type
_atom_site_occupancy
_atom_site_symmetry_multiplicity
_atom_site_calc_flag
_atom_site_refinement_flags
_atom_site_disorder_assembly
_atom_site_disorder_group
O1 O 0.4488(9) 0.2669(8) 0.8008(5) 0.043(2) Uani 0.49(3) 1 d PD A 1
H1 H 0.423(4) 0.294(5) 0.8492(14) 0.052 Uiso 0.49(3) 1 d PD A 1
H2 H 0.381(3) 0.314(4) 0.777(3) 0.052 Uiso 0.49(3) 1 d PD A 1
O2 O 0.4036(15) 0.3067(13) 0.8181(6) 0.062(4) Uani 0.48(3) 1 d PD B 2
H3 H 0.448(5) 0.323(5) 0.784(3) 0.075 Uiso 0.48(3) 1 d PD B 2
H4 H 0.421(6) 0.237(3) 0.800(4) 0.075 Uiso 0.48(3) 1 d PD B 2
C1 C 0.10975(16) 0.4700(2) 0.89482(13) 0.0372(6) Uani 1 1 d . . .
C2 C 0.11283(16) 0.54334(18) 0.84289(13) 0.0367(6) Uani 1 1 d . . .
C3 C 0.17508(17) 0.58684(16) 0.86965(12) 0.0345(5) Uani 1 1 d . . .
C4 C 0.21080(17) 0.53950(17) 0.93869(12) 0.0334(5) Uani 1 1 d . . .
C5 C 0.17066(17) 0.46759(19) 0.95454(12) 0.0354(5) Uani 1 1 d . . .
C6 C 0.23396(18) 0.3729(2) 0.98928(11) 0.0364(5) Uani 1 1 d . . .
C7 C 0.2391(2) 0.2780(2) 0.96625(12) 0.0403(6) Uani 1 1 d . . .
C8 C 0.18146(19) 0.2805(2) 0.90981(13) 0.0416(6) Uani 1 1 d . . .
C9 C 0.11521(17) 0.3781(2) 0.87343(13) 0.0399(6) Uani 1 1 d . . .
C10 C 0.12398(16) 0.3558(2) 0.79868(13) 0.0387(6) Uani 1 1 d . . .
C11 C 0.12720(15) 0.42646(19) 0.74911(12) 0.0341(5) Uani 1 1 d . . .
C12 C 0.12116(16) 0.52189(17) 0.77086(12) 0.0349(5) Uani 1 1 d . . .
C13 C 0.19198(17) 0.54177(16) 0.72358(12) 0.0333(5) Uani 1 1 d . . .
C14 C 0.25124(18) 0.58301(16) 0.74907(12) 0.0342(5) Uani 1 1 d . . .
C15 C 0.24243(18) 0.60626(15) 0.82382(12) 0.0331(5) Uani 1 1 d . . .
C16 C 0.34812(18) 0.57908(15) 0.84448(12) 0.0323(5) Uani 1 1 d . C .
C17 C 0.38229(17) 0.53444(16) 0.91079(12) 0.0301(5) Uani 1 1 d . . .
C18 C 0.31272(17) 0.51463(16) 0.95858(11) 0.0301(5) Uani 1 1 d . . .
C19 C 0.37819(17) 0.41592(17) 0.99481(10) 0.0306(5) Uani 1 1 d . C .
C20 C 0.33952(19) 0.34710(19) 1.00968(10) 0.0345(5) Uani 1 1 d . . .
C21 C 0.4083(2) 0.23624(18) 1.00040(10) 0.0351(5) Uani 1 1 d . C .
C22 C 0.3469(2) 0.19344(19) 0.97357(12) 0.0391(6) Uani 1 1 d . . .
C23 C 0.3929(2) 0.10868(18) 0.92639(12) 0.0398(6) Uani 1 1 d . . .
C24 C 0.3313(2) 0.11102(19) 0.86610(13) 0.0393(6) Uani 1 1 d . C .
C25 C 0.2288(2) 0.1983(2) 0.85779(13) 0.0400(6) Uani 1 1 d . . .
C26 C 0.19324(18) 0.2450(2) 0.78949(13) 0.0371(5) Uani 1 1 d . . .
C27 C 0.25949(17) 0.20547(18) 0.72783(12) 0.0332(5) Uani 1 1 d . . .
C28 C 0.26249(16) 0.28028(17) 0.67474(11) 0.0291(5) Uani 1 1 d . C .
C29 C 0.19952(16) 0.38896(18) 0.68763(11) 0.0311(5) Uani 1 1 d . . .
C30 C 0.23983(17) 0.45923(16) 0.67252(11) 0.0308(5) Uani 1 1 d . . .
C31 C 0.34345(17) 0.42414(16) 0.64291(10) 0.0297(5) Uani 1 1 d . C .
C32 C 0.40659(18) 0.46780(17) 0.67064(11) 0.0325(5) Uani 1 1 d . . .
C33 C 0.35980(19) 0.54347(16) 0.72457(12) 0.0323(5) Uani 1 1 d . C .
C34 C 0.42002(19) 0.54107(16) 0.78333(13) 0.0329(5) Uani 1 1 d . . .
C35 C 0.52754(18) 0.46365(17) 0.78945(13) 0.0322(5) Uani 1 1 d . C .
C36 C 0.56412(16) 0.41616(17) 0.85960(12) 0.0306(5) Uani 1 1 d . . .
C37 C 0.49034(17) 0.44952(16) 0.91813(12) 0.0298(5) Uani 1 1 d . C .
C38 C 0.48753(17) 0.37673(16) 0.96981(11) 0.0288(5) Uani 1 1 d . . .
C39 C 0.55878(17) 0.26804(17) 0.96462(11) 0.0296(5) Uani 1 1 d . C .
C40 C 0.51807(18) 0.19527(17) 0.98054(10) 0.0322(5) Uani 1 1 d . . .
C41 C 0.56658(19) 0.09818(17) 0.94583(11) 0.0354(5) Uani 1 1 d . C .
C42 C 0.65986(18) 0.06762(17) 0.89910(12) 0.0353(5) Uani 1 1 d . . .
C43 C 0.65665(19) 0.00462(15) 0.84374(12) 0.0364(6) Uani 1 1 d . C .
C44 C 0.5604(2) -0.00211(16) 0.85566(13) 0.0377(6) Uani 1 1 d . . .
C45 C 0.5049(2) 0.05573(17) 0.91915(12) 0.0375(6) Uani 1 1 d . C .
C46 C 0.5026(2) 0.00027(16) 0.79917(13) 0.0371(5) Uani 1 1 d . C .
C47 C 0.3873(2) 0.05982(17) 0.80345(13) 0.0383(6) Uani 1 1 d . . .
C48 C 0.35163(19) 0.10669(17) 0.73497(13) 0.0341(5) Uani 1 1 d . C .
C49 C 0.44450(18) 0.07605(16) 0.68846(12) 0.0326(5) Uani 1 1 d . . .
C50 C 0.44716(17) 0.14567(17) 0.63862(11) 0.0305(5) Uani 1 1 d . C .
C51 C 0.35671(17) 0.25022(17) 0.63294(10) 0.0292(5) Uani 1 1 d . . .
C52 C 0.39673(17) 0.32099(17) 0.61683(10) 0.0290(5) Uani 1 1 d . C .
C53 C 0.51174(17) 0.26111(17) 0.61270(10) 0.0307(5) Uani 1 1 d . . .
C54 C 0.57101(18) 0.30275(18) 0.63833(11) 0.0329(5) Uani 1 1 d . C .
C55 C 0.51845(19) 0.40461(18) 0.67011(12) 0.0336(5) Uani 1 1 d . C 1
C56 C 0.57803(18) 0.40278(18) 0.72839(12) 0.0334(5) Uani 1 1 d . . .
C57 C 0.66838(17) 0.29937(19) 0.73400(13) 0.0357(5) Uani 1 1 d . C .
C58 C 0.70298(16) 0.25463(19) 0.79985(13) 0.0351(5) Uani 1 1 d . . .
C59 C 0.64824(16) 0.31150(18) 0.86312(13) 0.0322(5) Uani 1 1 d . C .
C60 C 0.64561(16) 0.23859(17) 0.91492(12) 0.0311(5) Uani 1 1 d . . .
C61 C 0.69840(16) 0.13615(17) 0.88405(12) 0.0337(5) Uani 1 1 d . C .
C62 C 0.73552(15) 0.14528(18) 0.81293(13) 0.0358(5) Uani 1 1 d . C .
C63 C 0.73214(16) 0.08534(18) 0.75913(12) 0.0355(5) Uani 1 1 d . . .
C64 C 0.69237(17) 0.01332(16) 0.77502(12) 0.0343(5) Uani 1 1 d . C .
C65 C 0.63167(18) 0.01534(16) 0.71546(12) 0.0342(5) Uani 1 1 d . . .
C66 C 0.53880(19) 0.00872(15) 0.72796(12) 0.0345(5) Uani 1 1 d . C .
C67 C 0.63433(17) 0.08857(17) 0.66322(11) 0.0323(5) Uani 1 1 d . C .
C68 C 0.69611(16) 0.13223(18) 0.68979(12) 0.0337(5) Uani 1 1 d . C .
C69 C 0.66521(17) 0.23679(19) 0.67766(12) 0.0347(5) Uani 1 1 d . . .
C70 C 0.54365(17) 0.15240(17) 0.62519(10) 0.0304(5) Uani 1 1 d . C .
Ni1 Ni 0.039410(16) 0.479006(16) 0.587402(11) 0.01054(6) Uani 1 1 d . . .
N1 N -0.07087(11) 0.53319(11) 0.66355(7) 0.0126(3) Uani 1 1 d . . .
C71 C -0.11654(13) 0.62989(13) 0.69443(9) 0.0128(3) Uani 1 1 d . . .
C72 C -0.09416(13) 0.70864(13) 0.67422(9) 0.0144(3) Uani 1 1 d . . .
H5 H -0.1326 0.7734 0.6977 0.017 Uiso 1 1 calc R . .
C73 C -0.01965(13) 0.69955(13) 0.62215(9) 0.0133(3) Uani 1 1 d . . .
C74 C 0.00637(14) 0.78149(13) 0.60349(9) 0.0153(4) Uani 1 1 d . . .
C75 C -0.04209(15) 0.88431(14) 0.64036(10) 0.0204(4) Uani 1 1 d . . .
H6 H -0.1200 0.9122 0.6463 0.024 Uiso 1 1 calc R . .
H7 H -0.0296 0.9347 0.6103 0.024 Uiso 1 1 calc R . .
C76 C 0.00408(17) 0.87475(16) 0.71312(11) 0.0284(5) Uani 1 1 d . . .
H8 H -0.0075 0.8245 0.7430 0.043 Uiso 1 1 calc R . .
H9 H -0.0313 0.9431 0.7356 0.043 Uiso 1 1 calc R . .
H10 H 0.0806 0.8505 0.7074 0.043 Uiso 1 1 calc R . .
C77 C 0.08329(14) 0.74375(13) 0.55143(9) 0.0156(4) Uani 1 1 d . . .
C78 C 0.14073(15) 0.79459(14) 0.51314(10) 0.0207(4) Uani 1 1 d . . .
H11 H 0.0977 0.8713 0.5180 0.025 Uiso 1 1 calc R . .
H12 H 0.1477 0.7790 0.4620 0.025 Uiso 1 1 calc R . .
C79 C 0.25135(17) 0.75800(18) 0.54099(12) 0.0329(5) Uani 1 1 d . . .
H13 H 0.2447 0.7775 0.5907 0.049 Uiso 1 1 calc R . .
H14 H 0.2864 0.7911 0.5127 0.049 Uiso 1 1 calc R . .
H15 H 0.2939 0.6819 0.5374 0.049 Uiso 1 1 calc R . .
C80 C 0.10510(13) 0.63835(13) 0.53921(9) 0.0140(3) Uani 1 1 d . . .
N2 N 0.04109(11) 0.61190(11) 0.58262(7) 0.0115(3) Uani 1 1 d . . .
C81 C 0.18192(13) 0.57300(13) 0.49119(9) 0.0143(3) Uani 1 1 d . . .
H16 H 0.2212 0.5996 0.4640 0.017 Uiso 1 1 calc R . .
C82 C 0.20541(13) 0.47181(13) 0.48010(9) 0.0130(3) Uani 1 1 d . . .
C83 C 0.28844(13) 0.40289(13) 0.43111(9) 0.0148(4) Uani 1 1 d . . .
C84 C 0.36597(14) 0.42796(14) 0.39095(10) 0.0189(4) Uani 1 1 d . . .
H17 H 0.3294 0.5026 0.3762 0.023 Uiso 1 1 calc R . .
H18 H 0.3924 0.3856 0.3476 0.023 Uiso 1 1 calc R . .
C85 C 0.46036(17) 0.40569(19) 0.43598(13) 0.0355(5) Uani 1 1 d . . .
H19 H 0.4350 0.4519 0.4768 0.053 Uiso 1 1 calc R . .
H20 H 0.5120 0.4182 0.4072 0.053 Uiso 1 1 calc R . .
H21 H 0.4944 0.3327 0.4528 0.053 Uiso 1 1 calc R . .
C86 C 0.28614(13) 0.31149(13) 0.43402(9) 0.0140(3) Uani 1 1 d . . .
C87 C 0.35863(14) 0.21102(13) 0.39681(10) 0.0174(4) Uani 1 1 d . . .
H22 H 0.3911 0.2265 0.3536 0.021 Uiso 1 1 calc R . .
H23 H 0.3161 0.1792 0.3819 0.021 Uiso 1 1 calc R . .
C88 C 0.44716(15) 0.13275(15) 0.44406(11) 0.0264(4) Uani 1 1 d . . .
H24 H 0.4892 0.1640 0.4592 0.040 Uiso 1 1 calc R . .
H25 H 0.4934 0.0695 0.4173 0.040 Uiso 1 1 calc R . .
H26 H 0.4155 0.1147 0.4858 0.040 Uiso 1 1 calc R . .
C89 C 0.20287(13) 0.32453(13) 0.48550(9) 0.0128(3) Uani 1 1 d . . .
N3 N 0.15311(11) 0.42321(11) 0.51366(7) 0.0124(3) Uani 1 1 d . . .
C90 C 0.17942(13) 0.24637(13) 0.50496(9) 0.0142(3) Uani 1 1 d . . .
H27 H 0.2162 0.1824 0.4804 0.017 Uiso 1 1 calc R . .
C91 C 0.10609(13) 0.25502(13) 0.55777(9) 0.0133(3) Uani 1 1 d . . .
C92 C 0.08850(14) 0.16938(13) 0.58184(9) 0.0155(4) Uani 1 1 d . . .
C93 C 0.15111(14) 0.06029(14) 0.55428(11) 0.0199(4) Uani 1 1 d . . .
H28 H 0.1531 0.0633 0.5018 0.024 Uiso 1 1 calc R . .
H29 H 0.1146 0.0201 0.5700 0.024 Uiso 1 1 calc R . .
C94 C 0.26531(16) 0.00326(15) 0.57986(13) 0.0304(5) Uani 1 1 d . . .
H30 H 0.3028 0.0412 0.5628 0.046 Uiso 1 1 calc R . .
H31 H 0.3024 -0.0677 0.5613 0.046 Uiso 1 1 calc R . .
H32 H 0.2639 -0.0001 0.6318 0.046 Uiso 1 1 calc R . .
C95 C 0.01250(13) 0.20665(13) 0.63458(9) 0.0148(4) Uani 1 1 d . . .
C96 C -0.03070(15) 0.14964(14) 0.68134(10) 0.0192(4) Uani 1 1 d . . .
H33 H -0.0155 0.0842 0.6582 0.023 Uiso 1 1 calc R . .
H34 H -0.1090 0.1934 0.6869 0.023 Uiso 1 1 calc R . .
C97 C 0.01733(17) 0.12301(16) 0.75484(11) 0.0275(4) Uani 1 1 d . . .
H35 H 0.0945 0.0771 0.7498 0.041 Uiso 1 1 calc R . .
H36 H -0.0145 0.0874 0.7837 0.041 Uiso 1 1 calc R . .
H37 H 0.0027 0.1875 0.7780 0.041 Uiso 1 1 calc R . .
C98 C -0.01685(13) 0.31534(13) 0.64175(9) 0.0136(3) Uani 1 1 d . . .
N4 N 0.04195(11) 0.34410(11) 0.59526(7) 0.0113(3) Uani 1 1 d . . .
C99 C -0.09321(13) 0.38031(13) 0.69007(9) 0.0144(3) Uani 1 1 d . . .
H38 H -0.1321 0.3536 0.7176 0.017 Uiso 1 1 calc R . .
C100 C -0.11653(13) 0.48146(13) 0.70085(9) 0.0132(3) Uani 1 1 d . . .
C101 C -0.19001(13) 0.54534(13) 0.75644(9) 0.0150(4) Uani 1 1 d . . .
C102 C -0.24544(14) 0.50765(14) 0.80968(10) 0.0189(4) Uani 1 1 d . . .
H39 H -0.2762 0.4712 0.7846 0.023 Uiso 1 1 calc R . .
H40 H -0.3048 0.5687 0.8334 0.023 Uiso 1 1 calc R . .
C103 C -0.17104(16) 0.43340(15) 0.86597(10) 0.0233(4) Uani 1 1 d . . .
H41 H -0.1132 0.3717 0.8429 0.035 Uiso 1 1 calc R . .
H42 H -0.2112 0.4117 0.8996 0.035 Uiso 1 1 calc R . .
H43 H -0.1411 0.4693 0.8914 0.035 Uiso 1 1 calc R . .
C104 C -0.18935(13) 0.63783(13) 0.75271(9) 0.0150(4) Uani 1 1 d . . .
C105 C -0.24387(14) 0.72885(14) 0.80173(10) 0.0183(4) Uani 1 1 d . . .
H44 H -0.3025 0.7245 0.8287 0.022 Uiso 1 1 calc R . .
H45 H -0.2754 0.7946 0.7732 0.022 Uiso 1 1 calc R . .
C106 C -0.16767(16) 0.73191(15) 0.85390(10) 0.0228(4) Uani 1 1 d . . .
H46 H -0.1335 0.6656 0.8807 0.034 Uiso 1 1 calc R . .
H47 H -0.2076 0.7894 0.8868 0.034 Uiso 1 1 calc R . .
H48 H -0.1131 0.7427 0.8276 0.034 Uiso 1 1 calc R . .
C107 C 0.6068(3) 0.2062(2) 0.27851(15) 0.0352(8) Uani 0.772(4) 1 d P D 1
H49 H 0.5883 0.2216 0.3273 0.042 Uiso 0.772(4) 1 calc PR D 1
C108 C 0.7103(3) 0.1503(4) 0.2564(2) 0.0376(10) Uani 0.772(4) 1 d P D 1
H50 H 0.7642 0.1252 0.2903 0.045 Uiso 0.772(4) 1 calc PR D 1
C109 C 0.7393(3) 0.1288(3) 0.1845(2) 0.0470(9) Uani 0.772(4) 1 d P D 1
H51 H 0.8122 0.0905 0.1696 0.056 Uiso 0.772(4) 1 calc PR D 1
C110 C 0.6610(4) 0.1638(4) 0.13612(18) 0.0471(9) Uani 0.772(4) 1 d P D 1
H52 H 0.6796 0.1493 0.0873 0.057 Uiso 0.772(4) 1 calc PR D 1
C111 C 0.5533(3) 0.2211(3) 0.1584(2) 0.0333(9) Uani 0.772(4) 1 d P D 1
H53 H 0.4993 0.2456 0.1246 0.040 Uiso 0.772(4) 1 calc PR D 1
C112 C 0.5264(3) 0.2415(2) 0.2279(2) 0.0302(7) Uani 0.772(4) 1 d P D 1
H54 H 0.4535 0.2795 0.2429 0.036 Uiso 0.772(4) 1 calc PR D 1
C113 C 0.6340(10) 0.1593(9) 0.2078(8) 0.056(4) Uani 0.228(4) 1 d P D 2
H55 H 0.6236 0.1014 0.2298 0.068 Uiso 0.228(4) 1 calc PR D 2
Cl1 Cl 0.6897(6) 0.1972(4) 0.2697(4) 0.088(3) Uani 0.228(4) 1 d P D 2
Cl2 Cl 0.7183(4) 0.1088(5) 0.1324(3) 0.094(2) Uani 0.228(4) 1 d P D 2
Cl3 Cl 0.5113(4) 0.2555(4) 0.1808(4) 0.076(2) Uani 0.228(4) 1 d P D 2
C114 C 0.0569(4) 0.1075(3) 0.0726(3) 0.0367(10) Uani 0.616(4) 1 d P E 2
H56 H 0.0996 0.0865 0.1130 0.044 Uiso 0.616(4) 1 calc PR E 2
C115 C 0.1044(4) 0.0943(4) 0.0053(3) 0.0424(11) Uani 0.616(4) 1 d P E 2
H57 H 0.1796 0.0639 -0.0002 0.051 Uiso 0.616(4) 1 calc PR E 2
C116 C 0.0427(4) 0.1255(4) -0.0541(2) 0.0404(11) Uani 0.616(4) 1 d P E 2
H58 H 0.0754 0.1152 -0.1003 0.049 Uiso 0.616(4) 1 calc PR E 2
C117 C -0.0683(4) 0.1723(4) -0.0453(3) 0.0383(12) Uani 0.616(4) 1 d P E 2
H59 H -0.1111 0.1974 -0.0858 0.046 Uiso 0.616(4) 1 calc PR E 2
C118 C -0.1167(6) 0.1826(5) 0.0219(3) 0.0394(13) Uani 0.616(4) 1 d P E 2
H60 H -0.1916 0.2104 0.0278 0.047 Uiso 0.616(4) 1 calc PR E 2
C119 C -0.0513(4) 0.1505(3) 0.0811(2) 0.0382(10) Uani 0.616(4) 1 d P E 2
H61 H -0.0829 0.1588 0.1275 0.046 Uiso 0.616(4) 1 calc PR E 2
C120 C 0.0034(4) 0.0921(4) 0.0129(3) 0.0250(13) Uani 0.384(4) 1 d P E 1
H62 H 0.0059 0.0235 0.0066 0.030 Uiso 0.384(4) 1 calc PR E 1
Cl4 Cl 0.1075(3) 0.0924(3) -0.03876(16) 0.0757(10) Uani 0.384(4) 1 d P E 1
Cl5 Cl -0.1203(3) 0.1907(2) -0.01326(19) 0.0653(12) Uani 0.384(4) 1 d P E 1
Cl6 Cl 0.02039(17) 0.10259(17) 0.10292(11) 0.0410(7) Uani 0.384(4) 1 d P E 1

loop_
_atom_site_aniso_label
_atom_site_aniso_U_11
_atom_site_aniso_U_22
_atom_site_aniso_U_33
_atom_site_aniso_U_23
_atom_site_aniso_U_13
_atom_site_aniso_U_12
O1 0.060(5) 0.048(4) 0.038(4) 0.009(3) -0.013(3) -0.039(3)
O2 0.093(8) 0.084(7) 0.037(4) 0.021(4) -0.029(4) -0.064(7)
C1 0.0127(10) 0.0532(15) 0.0359(13) -0.0164(11) 0.0097(9) -0.0083(10)
C2 0.0118(10) 0.0381(13) 0.0414(13) -0.0149(10) -0.0017(9) 0.0037(9)
C3 0.0244(11) 0.0227(10) 0.0365(13) -0.0120(9) -0.0042(9) 0.0052(9)
C4 0.0249(11) 0.0313(11) 0.0282(12) -0.0179(9) 0.0042(9) -0.0005(9)
C5 0.0226(11) 0.0480(14) 0.0261(11) -0.0161(10) 0.0136(9) -0.0098(10)
C6 0.0332(12) 0.0554(15) 0.0168(10) -0.0082(10) 0.0139(9) -0.0194(11)
C7 0.0446(14) 0.0562(15) 0.0271(12) -0.0019(11) 0.0183(10) -0.0318(13)
C8 0.0344(13) 0.0624(16) 0.0410(14) -0.0059(12) 0.0176(11) -0.0353(13)
C9 0.0192(11) 0.0603(16) 0.0432(14) -0.0137(12) 0.0120(10) -0.0220(11)
C10 0.0144(10) 0.0615(16) 0.0455(14) -0.0187(12) 0.0027(9) -0.0216(11)
C11 0.0107(9) 0.0471(13) 0.0375(13) -0.0092(11) -0.0083(9) -0.0071(9)
C12 0.0125(10) 0.0350(12) 0.0371(13) -0.0072(10) -0.0103(9) 0.0057(9)
C13 0.0263(11) 0.0238(11) 0.0294(12) 0.0029(9) -0.0148(9) 0.0047(9)
C14 0.0381(13) 0.0168(10) 0.0324(12) 0.0067(9) -0.0105(10) -0.0011(9)
C15 0.0362(12) 0.0126(9) 0.0365(13) -0.0028(8) -0.0109(10) 0.0001(9)
C16 0.0409(13) 0.0134(9) 0.0409(13) -0.0046(9) -0.0056(10) -0.0112(9)
C17 0.0344(12) 0.0206(10) 0.0343(12) -0.0116(9) -0.0059(9) -0.0113(9)
C18 0.0296(11) 0.0275(11) 0.0241(11) -0.0151(9) -0.0021(9) -0.0056(9)
C19 0.0334(12) 0.0373(12) 0.0146(10) -0.0110(9) -0.0019(8) -0.0113(10)
C20 0.0411(13) 0.0452(13) 0.0093(9) -0.0041(9) 0.0038(9) -0.0149(11)
C21 0.0485(14) 0.0385(12) 0.0104(10) 0.0054(9) 0.0012(9) -0.0156(11)
C22 0.0556(15) 0.0450(14) 0.0211(11) 0.0093(10) 0.0083(10) -0.0297(12)
C23 0.0616(16) 0.0353(13) 0.0305(12) 0.0102(10) 0.0058(11) -0.0314(12)
C24 0.0542(15) 0.0398(13) 0.0414(14) 0.0050(11) 0.0044(11) -0.0376(13)
C25 0.0441(14) 0.0528(15) 0.0453(15) -0.0055(12) 0.0106(11) -0.0416(13)
C26 0.0289(12) 0.0545(15) 0.0444(14) -0.0113(11) 0.0017(10) -0.0327(11)
C27 0.0284(11) 0.0442(13) 0.0384(13) -0.0136(10) -0.0044(10) -0.0253(10)
C28 0.0254(11) 0.0392(12) 0.0240(11) -0.0079(9) -0.0095(9) -0.0152(9)
C29 0.0175(10) 0.0407(12) 0.0248(11) -0.0051(9) -0.0145(8) -0.0044(9)
C30 0.0285(11) 0.0293(11) 0.0200(10) 0.0043(8) -0.0144(9) -0.0017(9)
C31 0.0342(12) 0.0300(11) 0.0147(10) 0.0092(8) -0.0066(8) -0.0079(9)
C32 0.0415(13) 0.0288(11) 0.0236(11) 0.0131(9) -0.0009(9) -0.0154(10)
C33 0.0436(13) 0.0176(10) 0.0318(12) 0.0109(8) -0.0056(10) -0.0125(9)
C34 0.0424(13) 0.0196(10) 0.0423(13) 0.0044(9) -0.0030(10) -0.0198(10)
C35 0.0346(12) 0.0306(11) 0.0451(14) 0.0013(10) 0.0000(10) -0.0268(10)
C36 0.0247(11) 0.0324(11) 0.0440(13) -0.0078(10) -0.0046(9) -0.0203(9)
C37 0.0287(11) 0.0286(11) 0.0360(12) -0.0114(9) -0.0082(9) -0.0155(9)
C38 0.0288(11) 0.0329(11) 0.0212(10) -0.0077(9) -0.0102(9) -0.0108(9)
C39 0.0274(11) 0.0336(11) 0.0188(10) -0.0026(8) -0.0139(9) -0.0064(9)
C40 0.0414(13) 0.0323(11) 0.0122(10) 0.0062(8) -0.0104(9) -0.0093(10)
C41 0.0456(14) 0.0252(11) 0.0207(11) 0.0120(9) -0.0131(10) -0.0056(10)
C42 0.0329(12) 0.0239(11) 0.0279(12) 0.0037(9) -0.0156(10) 0.0038(9)
C43 0.0382(13) 0.0137(10) 0.0372(13) 0.0018(9) -0.0126(10) 0.0040(9)
C44 0.0550(15) 0.0135(10) 0.0366(13) 0.0074(9) -0.0075(11) -0.0104(10)
C45 0.0596(16) 0.0237(11) 0.0269(12) 0.0144(9) -0.0082(11) -0.0189(11)
C46 0.0539(15) 0.0162(10) 0.0425(14) 0.0004(9) -0.0053(11) -0.0177(10)
C47 0.0541(15) 0.0282(11) 0.0481(15) -0.0015(10) -0.0014(12) -0.0322(12)
C48 0.0422(13) 0.0330(12) 0.0410(13) -0.0090(10) -0.0038(10) -0.0283(11)
C49 0.0387(12) 0.0267(11) 0.0339(12) -0.0139(9) -0.0040(10) -0.0158(10)
C50 0.0334(12) 0.0317(11) 0.0207(11) -0.0125(9) -0.0039(9) -0.0101(10)
C51 0.0278(11) 0.0354(12) 0.0167(10) -0.0073(8) -0.0083(8) -0.0081(9)
C52 0.0311(11) 0.0356(12) 0.0110(9) 0.0030(8) -0.0049(8) -0.0089(9)
C53 0.0324(12) 0.0386(12) 0.0113(9) -0.0017(8) 0.0067(8) -0.0102(10)
C54 0.0341(12) 0.0424(13) 0.0189(10) 0.0006(9) 0.0149(9) -0.0177(10)
C55 0.0403(13) 0.0366(12) 0.0290(12) 0.0093(9) 0.0077(10) -0.0241(11)
C56 0.0334(12) 0.0407(13) 0.0385(13) 0.0039(10) 0.0058(10) -0.0288(11)
C57 0.0215(11) 0.0498(14) 0.0436(14) -0.0053(11) 0.0115(10) -0.0243(10)
C58 0.0131(10) 0.0475(14) 0.0473(14) -0.0112(11) 0.0021(9) -0.0163(10)
C59 0.0171(10) 0.0405(12) 0.0445(13) -0.0101(10) -0.0066(9) -0.0171(9)
C60 0.0180(10) 0.0355(12) 0.0323(12) -0.0061(9) -0.0148(9) -0.0054(9)
C61 0.0182(10) 0.0337(12) 0.0326(12) -0.0030(9) -0.0158(9) 0.0019(9)
C62 0.0094(9) 0.0425(13) 0.0422(14) -0.0098(10) -0.0044(9) -0.0011(9)
C63 0.0133(10) 0.0351(12) 0.0393(13) -0.0102(10) -0.0004(9) 0.0036(9)
C64 0.0255(11) 0.0180(10) 0.0372(13) -0.0053(9) -0.0061(9) 0.0077(9)
C65 0.0343(12) 0.0179(10) 0.0330(12) -0.0103(9) -0.0005(10) 0.0017(9)
C66 0.0462(14) 0.0156(10) 0.0358(13) -0.0091(9) -0.0043(10) -0.0095(9)
C67 0.0256(11) 0.0309(11) 0.0244(11) -0.0135(9) 0.0077(9) -0.0012(9)
C68 0.0154(10) 0.0428(13) 0.0290(12) -0.0112(10) 0.0103(8) -0.0035(9)
C69 0.0218(11) 0.0519(14) 0.0297(12) -0.0070(10) 0.0140(9) -0.0183(10)
C70 0.0290(11) 0.0349(12) 0.0155(10) -0.0105(8) 0.0051(8) -0.0062(9)
Ni1 0.00955(11) 0.00982(11) 0.01169(11) -0.00117(8) 0.00107(8) -0.00435(9)
N1 0.0115(7) 0.0120(7) 0.0139(7) 0.0000(6) -0.0004(6) -0.0053(6)
C71 0.0101(8) 0.0127(8) 0.0124(8) -0.0008(6) -0.0022(6) -0.0029(7)
C72 0.0136(8) 0.0113(8) 0.0149(9) -0.0008(7) -0.0026(7) -0.0032(7)
C73 0.0131(8) 0.0117(8) 0.0139(9) -0.0002(6) -0.0032(7) -0.0049(7)
C74 0.0153(9) 0.0130(8) 0.0171(9) 0.0006(7) -0.0032(7) -0.0064(7)
C75 0.0234(10) 0.0142(9) 0.0248(10) -0.0032(7) 0.0029(8) -0.0103(8)
C76 0.0349(12) 0.0254(10) 0.0287(11) -0.0096(9) 0.0019(9) -0.0172(9)
C77 0.0152(9) 0.0144(8) 0.0181(9) 0.0014(7) -0.0038(7) -0.0077(7)
C78 0.0231(10) 0.0158(9) 0.0269(10) -0.0027(7) 0.0037(8) -0.0126(8)
C79 0.0281(11) 0.0408(13) 0.0408(13) -0.0074(10) 0.0019(10) -0.0250(10)
C80 0.0138(8) 0.0144(8) 0.0152(9) 0.0023(7) -0.0042(7) -0.0077(7)
N2 0.0094(7) 0.0128(7) 0.0110(7) 0.0001(5) -0.0006(5) -0.0043(6)
C81 0.0126(8) 0.0177(9) 0.0142(9) 0.0020(7) -0.0015(7) -0.0088(7)
C82 0.0101(8) 0.0160(8) 0.0126(8) 0.0015(7) -0.0029(7) -0.0059(7)
C83 0.0115(8) 0.0172(9) 0.0132(9) 0.0017(7) -0.0019(7) -0.0052(7)
C84 0.0157(9) 0.0185(9) 0.0203(10) 0.0012(7) 0.0037(7) -0.0072(7)
C85 0.0219(11) 0.0438(13) 0.0466(14) 0.0212(11) -0.0077(10) -0.0215(10)
C86 0.0113(8) 0.0157(8) 0.0117(8) -0.0004(7) -0.0013(7) -0.0038(7)
C87 0.0152(9) 0.0172(9) 0.0167(9) -0.0044(7) 0.0036(7) -0.0056(7)
C88 0.0175(10) 0.0212(10) 0.0296(11) -0.0073(8) -0.0018(8) -0.0003(8)
C89 0.0100(8) 0.0145(8) 0.0115(8) -0.0004(6) -0.0020(6) -0.0038(7)
N3 0.0118(7) 0.0122(7) 0.0132(7) -0.0002(6) -0.0007(6) -0.0059(6)
C90 0.0120(8) 0.0136(8) 0.0151(9) -0.0018(7) -0.0020(7) -0.0044(7)
C91 0.0117(8) 0.0119(8) 0.0158(9) -0.0011(7) -0.0029(7) -0.0050(7)
C92 0.0141(8) 0.0147(8) 0.0193(9) -0.0013(7) -0.0028(7) -0.0080(7)
C93 0.0191(9) 0.0146(9) 0.0278(10) -0.0046(7) 0.0031(8) -0.0098(8)
C94 0.0209(10) 0.0143(9) 0.0515(14) -0.0013(9) -0.0019(9) -0.0050(8)
C95 0.0139(8) 0.0147(8) 0.0177(9) -0.0004(7) -0.0023(7) -0.0082(7)
C96 0.0201(9) 0.0166(9) 0.0240(10) -0.0023(7) 0.0032(8) -0.0117(8)
C97 0.0358(12) 0.0257(10) 0.0260(11) 0.0036(8) -0.0001(9) -0.0195(9)
C98 0.0123(8) 0.0152(8) 0.0149(9) 0.0008(7) -0.0029(7) -0.0078(7)
N4 0.0083(7) 0.0126(7) 0.0119(7) -0.0015(5) -0.0004(5) -0.0040(6)
C99 0.0135(8) 0.0171(9) 0.0146(9) 0.0008(7) -0.0002(7) -0.0091(7)
C100 0.0097(8) 0.0158(8) 0.0136(8) 0.0007(7) -0.0023(7) -0.0057(7)
C101 0.0113(8) 0.0168(9) 0.0150(9) -0.0007(7) -0.0003(7) -0.0053(7)
C102 0.0168(9) 0.0205(9) 0.0193(9) -0.0044(7) 0.0069(7) -0.0095(8)
C103 0.0276(10) 0.0240(10) 0.0185(10) -0.0005(8) 0.0044(8) -0.0131(9)
C104 0.0111(8) 0.0144(8) 0.0154(9) -0.0006(7) 0.0002(7) -0.0030(7)
C105 0.0173(9) 0.0152(9) 0.0186(9) -0.0039(7) 0.0061(7) -0.0054(7)
C106 0.0267(10) 0.0213(10) 0.0176(9) -0.0039(8) 0.0034(8) -0.0097(8)
C107 0.0342(18) 0.0484(19) 0.0169(14) 0.0019(12) -0.0003(12) -0.0156(15)
C108 0.0256(17) 0.052(3) 0.0297(18) 0.010(2) -0.0134(13) -0.015(2)
C109 0.0188(16) 0.061(2) 0.036(2) 0.0135(16) -0.0043(14) -0.0008(15)
C110 0.035(2) 0.067(3) 0.0201(16) 0.0124(16) -0.0060(16) -0.0096(19)
C111 0.029(2) 0.045(2) 0.0171(18) -0.0010(15) -0.0068(15) -0.0105(18)
C112 0.0239(16) 0.0373(17) 0.0263(18) -0.0046(14) 0.0029(14) -0.0126(13)
C113 0.059(8) 0.035(6) 0.080(10) -0.002(6) -0.030(7) -0.024(6)
Cl1 0.139(6) 0.053(3) 0.101(4) 0.048(3) -0.094(4) -0.066(4)
Cl2 0.045(3) 0.105(4) 0.104(4) 0.028(3) -0.012(3) -0.016(3)
Cl3 0.033(3) 0.080(3) 0.105(6) -0.025(3) -0.029(3) -0.016(2)
C114 0.036(3) 0.037(2) 0.037(3) 0.008(2) -0.017(2) -0.016(2)
C115 0.032(2) 0.059(3) 0.040(3) 0.020(2) -0.017(2) -0.026(2)
C116 0.044(3) 0.058(3) 0.030(2) 0.0141(19) -0.013(2) -0.034(2)
C117 0.036(3) 0.052(3) 0.035(3) 0.018(2) -0.016(2) -0.028(2)
C118 0.032(3) 0.035(3) 0.048(4) -0.001(3) 0.002(3) -0.014(2)
C119 0.039(3) 0.033(2) 0.036(2) -0.0109(18) 0.001(2) -0.012(2)
C120 0.027(3) 0.027(3) 0.024(3) 0.006(2) -0.003(2) -0.016(2)
Cl4 0.090(2) 0.134(3) 0.0473(17) 0.0022(16) 0.0146(17) -0.091(2)
Cl5 0.0616(19) 0.0427(12) 0.073(3) 0.0134(18) -0.038(2) -0.0086(12)
Cl6 0.0380(13) 0.0531(11) 0.0278(11) -0.0051(9) -0.0056(8) -0.0182(10)

loop_
_atom_type_symbol
_atom_type_description
_atom_type_scat_dispersion_real
_atom_type_scat_dispersion_imag
_atom_type_scat_source
C C 0.0033 0.0016 'International Tables Vol C Tables 4.2.6.8 and 6.1.1.4'
H H 0.0000 0.0000 'International Tables Vol C Tables 4.2.6.8 and 6.1.1.4'
N N 0.0061 0.0033 'International Tables Vol C Tables 4.2.6.8 and 6.1.1.4'
O O 0.0106 0.0060 'International Tables Vol C Tables 4.2.6.8 and 6.1.1.4'
Cl Cl 0.1484 0.1585 'International Tables Vol C Tables 4.2.6.8 and 6.1.1.4'
Ni Ni 0.3393 1.1124 'International Tables Vol C Tables 4.2.6.8 and 6.1.1.4'

loop_
_geom_angle_atom_site_label_1
_geom_angle_atom_site_label_2
_geom_angle_atom_site_label_3
_geom_angle
_geom_angle_site_symmetry_1
_geom_angle_site_symmetry_3
C9 C1 C2 120.2(2) . .
C9 C1 C5 119.6(2) . .
C2 C1 C5 107.7(2) . .
C12 C2 C1 119.8(2) . .
C12 C2 C3 119.3(2) . .
C1 C2 C3 108.5(2) . .
C15 C3 C4 119.8(2) . .
C15 C3 C2 120.0(2) . .
C4 C3 C2 107.6(2) . .
C18 C4 C5 120.1(2) . .
C18 C4 C3 119.4(2) . .
C5 C4 C3 108.3(2) . .
C6 C5 C4 119.9(2) . .
C6 C5 C1 119.5(2) . .
C4 C5 C1 107.9(2) . .
C5 C6 C7 120.3(2) . .
C5 C6 C20 120.0(2) . .
C7 C6 C20 107.4(2) . .
C8 C7 C6 120.2(2) . .
C8 C7 C22 119.8(2) . .
C6 C7 C22 108.5(2) . .
C7 C8 C9 120.2(2) . .
C7 C8 C25 120.0(2) . .
C9 C8 C25 108.4(2) . .
C1 C9 C8 120.3(2) . .
C1 C9 C10 120.0(2) . .
C8 C9 C10 107.0(2) . .
C11 C10 C26 120.0(2) . .
C11 C10 C9 119.5(2) . .
C26 C10 C9 108.6(2) . .
C10 C11 C12 120.8(2) . .
C10 C11 C29 119.7(2) . .
C12 C11 C29 108.4(2) . .
C2 C12 C11 119.7(2) . .
C2 C12 C13 120.4(2) . .
C11 C12 C13 107.18(19) . .
C14 C13 C30 119.7(2) . .
C14 C13 C12 120.3(2) . .
C30 C13 C12 108.3(2) . .
C13 C14 C33 119.6(2) . .
C13 C14 C15 119.6(2) . .
C33 C14 C15 108.9(2) . .
C3 C15 C16 120.4(2) . .
C3 C15 C14 120.4(2) . .
C16 C15 C14 106.5(2) . .
C17 C16 C34 119.8(2) . .
C17 C16 C15 119.9(2) . .
C34 C16 C15 108.73(19) . .
C16 C17 C18 119.9(2) . .
C16 C17 C37 119.7(2) . .
C18 C17 C37 108.61(19) . .
C4 C18 C17 120.6(2) . .
C4 C18 C19 119.7(2) . .
C17 C18 C19 107.01(18) . .
C20 C19 C38 119.8(2) . .
C20 C19 C18 120.0(2) . .
C38 C19 C18 108.5(2) . .
C19 C20 C21 120.1(2) . .
C19 C20 C6 120.3(2) . .
C21 C20 C6 108.1(2) . .
C40 C21 C22 121.2(2) . .
C40 C21 C20 121.0(2) . .
C22 C21 C20 108.4(2) . .
C23 C22 C21 121.4(2) . .
C23 C22 C7 121.6(2) . .
C21 C22 C7 107.7(2) . .
C45 C23 C22 116.2(2) . .
C45 C23 C24 118.7(2) . .
C22 C23 C24 118.5(2) . .
C47 C24 C25 116.6(2) . .
C47 C24 C23 118.3(2) . .
C25 C24 C23 118.4(2) . .
C24 C25 C26 121.3(2) . .
C24 C25 C8 121.5(2) . .
C26 C25 C8 107.9(2) . .
C27 C26 C25 121.0(2) . .
C27 C26 C10 121.6(2) . .
C25 C26 C10 108.0(2) . .
C26 C27 C48 116.5(2) . .
C26 C27 C28 118.3(2) . .
C48 C27 C28 118.4(2) . .
C51 C28 C29 116.0(2) . .
C51 C28 C27 118.51(19) . .
C29 C28 C27 118.8(2) . .
C30 C29 C28 121.5(2) . .
C30 C29 C11 108.05(19) . .
C28 C29 C11 121.2(2) . .
C31 C30 C29 121.24(19) . .
C31 C30 C13 122.3(2) . .
C29 C30 C13 108.1(2) . .
C30 C31 C52 116.4(2) . .
C30 C31 C32 117.57(19) . .
C52 C31 C32 119.0(2) . .
C55 C32 C33 116.6(2) . .
C55 C32 C31 118.2(2) . .
C33 C32 C31 118.6(2) . .
C32 C33 C14 121.9(2) . .
C32 C33 C34 120.9(2) . .
C14 C33 C34 108.0(2) . .
C35 C34 C33 121.2(2) . .
C35 C34 C16 121.8(2) . .
C33 C34 C16 107.9(2) . .
C34 C35 C56 116.3(2) . .
C34 C35 C36 118.5(2) . .
C56 C35 C36 118.5(2) . .
C37 C36 C59 116.1(2) . .
C37 C36 C35 118.78(19) . .
C59 C36 C35 118.3(2) . .
C36 C37 C38 121.41(19) . .
C36 C37 C17 121.2(2) . .
C38 C37 C17 107.94(19) . .
C39 C38 C37 121.3(2) . .
C39 C38 C19 121.4(2) . .
C37 C38 C19 107.95(18) . .
C38 C39 C60 116.1(2) . .
C38 C39 C40 118.7(2) . .
C60 C39 C40 118.62(19) . .
C41 C40 C21 115.7(2) . .
C41 C40 C39 118.9(2) . .
C21 C40 C39 118.8(2) . .
C40 C41 C45 121.6(2) . .
C40 C41 C42 120.9(2) . .
C45 C41 C42 108.1(2) . .
C61 C42 C43 120.0(2) . .
C61 C42 C41 120.1(2) . .
C43 C42 C41 108.4(2) . .
C64 C43 C44 120.4(2) . .
C64 C43 C42 119.9(2) . .
C44 C43 C42 107.3(2) . .
C46 C44 C43 120.3(2) . .
C46 C44 C45 119.5(2) . .
C43 C44 C45 108.4(2) . .
C23 C45 C41 121.4(2) . .
C23 C45 C44 121.6(2) . .
C41 C45 C44 107.8(2) . .
C44 C46 C66 119.9(2) . .
C44 C46 C47 119.9(2) . .
C66 C46 C47 108.8(2) . .
C24 C47 C48 120.9(2) . .
C24 C47 C46 121.7(2) . .
C48 C47 C46 107.9(2) . .
C27 C48 C47 121.3(2) . .
C27 C48 C49 121.6(2) . .
C47 C48 C49 107.7(2) . .
C50 C49 C48 119.9(2) . .
C50 C49 C66 119.9(2) . .
C48 C49 C66 108.8(2) . .
C49 C50 C70 120.2(2) . .
C49 C50 C51 120.0(2) . .
C70 C50 C51 108.36(19) . .
C28 C51 C52 121.43(19) . .
C28 C51 C50 121.4(2) . .
C52 C51 C50 107.90(19) . .
C31 C52 C51 121.1(2) . .
C31 C52 C53 121.2(2) . .
C51 C52 C53 107.94(19) . .
C54 C53 C70 120.1(2) . .
C54 C53 C52 119.5(2) . .
C70 C53 C52 108.9(2) . .
C53 C54 C55 120.3(2) . .
C53 C54 C69 119.9(2) . .
C55 C54 C69 107.9(2) . .
C32 C55 C56 121.1(2) . .
C32 C55 C54 121.5(2) . .
C56 C55 C54 108.7(2) . .
C35 C56 C55 121.5(2) . .
C35 C56 C57 121.4(2) . .
C55 C56 C57 107.9(2) . .
C58 C57 C56 120.0(2) . .
C58 C57 C69 120.1(2) . .
C56 C57 C69 108.4(2) . .
C57 C58 C59 119.8(2) . .
C57 C58 C62 120.0(2) . .
C59 C58 C62 108.4(2) . .
C36 C59 C60 121.2(2) . .
C36 C59 C58 121.6(2) . .
C60 C59 C58 108.0(2) . .
C39 C60 C59 121.29(19) . .
C39 C60 C61 121.3(2) . .
C59 C60 C61 108.1(2) . .
C42 C61 C62 120.2(2) . .
C42 C61 C60 119.9(2) . .
C62 C61 C60 108.4(2) . .
C63 C62 C61 120.2(2) . .
C63 C62 C58 120.0(2) . .
C61 C62 C58 107.10(19) . .
C62 C63 C64 119.5(2) . .
C62 C63 C68 120.0(2) . .
C64 C63 C68 108.0(2) . .
C43 C64 C63 120.1(2) . .
C43 C64 C65 119.3(2) . .
C63 C64 C65 108.0(2) . .
C66 C65 C67 120.0(2) . .
C66 C65 C64 119.5(2) . .
C67 C65 C64 107.9(2) . .
C65 C66 C46 120.6(2) . .
C65 C66 C49 120.0(2) . .
C46 C66 C49 106.8(2) . .
C70 C67 C65 119.6(2) . .
C70 C67 C68 119.6(2) . .
C65 C67 C68 108.3(2) . .
C69 C68 C67 120.0(2) . .
C69 C68 C63 119.6(2) . .
C67 C68 C63 107.8(2) . .
C68 C69 C54 120.2(2) . .
C68 C69 C57 120.3(2) . .
C54 C69 C57 107.0(2) . .
C67 C70 C53 120.2(2) . .
C67 C70 C50 120.2(2) . .
C53 C70 C50 106.90(18) . .
N3 Ni1 N2 90.13(6) . .
N3 Ni1 N4 89.94(6) . .
N2 Ni1 N4 177.66(6) . .
N3 Ni1 N1 178.14(6) . .
N2 Ni1 N1 89.85(6) . .
N4 Ni1 N1 90.00(6) . .
C100 N1 C71 104.18(14) . .
C100 N1 Ni1 127.76(11) . .
C71 N1 Ni1 127.99(11) . .
C72 C71 N1 124.83(16) . .
C72 C71 C104 123.58(15) . .
N1 C71 C104 111.56(15) . .
C73 C72 C71 124.16(16) . .
N2 C73 C72 124.96(15) . .
N2 C73 C74 111.43(15) . .
C72 C73 C74 123.60(15) . .
C77 C74 C73 106.60(15) . .
C77 C74 C75 129.45(16) . .
C73 C74 C75 123.86(16) . .
C74 C75 C76 112.43(16) . .
C74 C77 C80 106.40(15) . .
C74 C77 C78 129.50(16) . .
C80 C77 C78 124.08(16) . .
C77 C78 C79 112.97(16) . .
C81 C80 N2 125.08(15) . .
C81 C80 C77 123.49(16) . .
N2 C80 C77 111.41(15) . .
C73 N2 C80 104.15(14) . .
C73 N2 Ni1 128.16(11) . .
C80 N2 Ni1 127.69(11) . .
C82 C81 C80 124.26(16) . .
C81 C82 N3 124.76(15) . .
C81 C82 C83 123.77(16) . .
N3 C82 C83 111.47(14) . .
C86 C83 C82 106.49(15) . .
C86 C83 C84 128.27(16) . .
C82 C83 C84 125.04(15) . .
C83 C84 C85 111.44(15) . .
C83 C86 C89 106.48(15) . .
C83 C86 C87 129.05(16) . .
C89 C86 C87 124.33(15) . .
C86 C87 C88 112.28(15) . .
C90 C89 N3 124.93(15) . .
C90 C89 C86 123.44(15) . .
N3 C89 C86 111.61(14) . .
C89 N3 C82 103.95(14) . .
C89 N3 Ni1 127.96(11) . .
C82 N3 Ni1 128.03(11) . .
C89 C90 C91 124.07(16) . .
C90 C91 N4 125.08(15) . .
C90 C91 C92 123.55(16) . .
N4 C91 C92 111.36(15) . .
C95 C92 C91 106.65(15) . .
C95 C92 C93 129.26(16) . .
C91 C92 C93 123.97(16) . .
C92 C93 C94 112.50(15) . .
C92 C95 C98 106.22(15) . .
C92 C95 C96 129.15(16) . .
C98 C95 C96 124.51(15) . .
C95 C96 C97 112.49(15) . .
C99 C98 N4 125.00(15) . .
C99 C98 C95 123.40(16) . .
N4 C98 C95 111.59(14) . .
C91 N4 C98 104.16(13) . .
C91 N4 Ni1 127.91(11) . .
C98 N4 Ni1 127.87(11) . .
C100 C99 C98 123.94(16) . .
C99 C100 N1 125.33(16) . .
C99 C100 C101 123.06(16) . .
N1 C100 C101 111.54(14) . .
C104 C101 C100 106.38(15) . .
C104 C101 C102 129.37(16) . .
C100 C101 C102 124.04(15) . .
C101 C102 C103 112.78(15) . .
C101 C104 C71 106.32(15) . .
C101 C104 C105 128.71(16) . .
C71 C104 C105 124.77(15) . .
C104 C105 C106 112.46(15) . .
C108 C107 C112 119.1(3) . .
C107 C108 C109 121.3(4) . .
C110 C109 C108 119.0(3) . .
C109 C110 C111 120.3(3) . .
C112 C111 C110 120.1(3) . .
C111 C112 C107 120.2(3) . .
Cl1 C113 Cl3 114.6(7) . .
Cl1 C113 Cl2 112.0(8) . .
Cl3 C113 Cl2 108.5(8) . .
C119 C114 C115 120.4(4) . .
C114 C115 C116 120.3(4) . .
C115 C116 C117 119.3(4) . .
C118 C117 C116 120.9(4) . .
C117 C118 C119 118.1(5) . .
C114 C119 C118 121.0(5) . .
Cl5 C120 Cl4 112.0(3) . .
Cl5 C120 Cl6 110.7(3) . .
Cl4 C120 Cl6 110.2(3) . .

loop_
_geom_bond_atom_site_label_1
_geom_bond_atom_site_label_2
_geom_bond_distance
_geom_bond_site_symmetry_2
C1 C9 1.388(3) .
C1 C2 1.438(4) .
C1 C5 1.454(3) .
C2 C12 1.395(3) .
C2 C3 1.449(3) .
C3 C15 1.388(3) .
C3 C4 1.446(3) .
C4 C18 1.397(3) .
C4 C5 1.443(3) .
C5 C6 1.392(3) .
C6 C7 1.442(3) .
C6 C20 1.446(3) .
C7 C8 1.374(4) .
C7 C22 1.448(4) .
C8 C9 1.443(4) .
C8 C25 1.453(3) .
C9 C10 1.447(3) .
C10 C11 1.381(4) .
C10 C26 1.446(3) .
C11 C12 1.435(3) .
C11 C29 1.449(3) .
C12 C13 1.445(3) .
C13 C14 1.377(3) .
C13 C30 1.444(3) .
C14 C33 1.433(3) .
C14 C15 1.451(3) .
C15 C16 1.444(3) .
C16 C17 1.385(3) .
C16 C34 1.442(3) .
C17 C18 1.437(3) .
C17 C37 1.452(3) .
C18 C19 1.450(3) .
C19 C20 1.383(3) .
C19 C38 1.446(3) .
C20 C21 1.445(3) .
C21 C40 1.424(3) .
C21 C22 1.431(3) .
C22 C23 1.416(3) .
C23 C45 1.409(4) .
C23 C24 1.470(4) .
C24 C47 1.413(3) .
C24 C25 1.416(4) .
C25 C26 1.430(4) .
C26 C27 1.414(3) .
C27 C48 1.415(3) .
C27 C28 1.468(3) .
C28 C51 1.410(3) .
C28 C29 1.421(3) .
C29 C30 1.420(3) .
C30 C31 1.410(3) .
C31 C52 1.418(3) .
C31 C32 1.469(3) .
C32 C55 1.413(3) .
C32 C33 1.420(3) .
C33 C34 1.433(3) .
C34 C35 1.411(3) .
C35 C56 1.421(3) .
C35 C36 1.467(3) .
C36 C37 1.415(3) .
C36 C59 1.419(3) .
C37 C38 1.428(3) .
C38 C39 1.417(3) .
C39 C60 1.418(3) .
C39 C40 1.461(3) .
C40 C41 1.416(3) .
C41 C45 1.429(3) .
C41 C42 1.450(3) .
C42 C61 1.378(3) .
C42 C43 1.442(3) .
C43 C64 1.393(3) .
C43 C44 1.441(4) .
C44 C46 1.377(3) .
C44 C45 1.455(3) .
C46 C66 1.437(3) .
C46 C47 1.450(4) .
C47 C48 1.434(3) .
C48 C49 1.443(3) .
C49 C50 1.371(3) .
C49 C66 1.453(3) .
C50 C70 1.448(3) .
C50 C51 1.453(3) .
C51 C52 1.427(3) .
C52 C53 1.446(3) .
C53 C54 1.383(3) .
C53 C70 1.439(3) .
C54 C55 1.445(3) .
C54 C69 1.447(3) .
C55 C56 1.423(3) .
C56 C57 1.442(3) .
C57 C58 1.379(3) .
C57 C69 1.451(3) .
C58 C59 1.445(3) .
C58 C62 1.447(3) .
C59 C60 1.430(3) .
C60 C61 1.445(3) .
C61 C62 1.443(3) .
C62 C63 1.390(3) .
C63 C64 1.441(3) .
C63 C68 1.450(3) .
C64 C65 1.452(3) .
C65 C66 1.393(3) .
C65 C67 1.439(3) .
C67 C70 1.395(3) .
C67 C68 1.443(3) .
C68 C69 1.384(3) .
Ni1 N3 1.9577(14) .
Ni1 N2 1.9578(14) .
Ni1 N4 1.9590(14) .
Ni1 N1 1.9596(14) .
N1 C100 1.375(2) .
N1 C71 1.380(2) .
C71 C72 1.376(2) .
C71 C104 1.445(2) .
C72 C73 1.375(2) .
C73 N2 1.375(2) .
C73 C74 1.447(2) .
C74 C77 1.353(3) .
C74 C75 1.502(2) .
C75 C76 1.530(3) .
C77 C80 1.445(2) .
C77 C78 1.500(2) .
C78 C79 1.527(3) .
C80 C81 1.377(2) .
C80 N2 1.382(2) .
C81 C82 1.374(2) .
C82 N3 1.381(2) .
C82 C83 1.445(2) .
C83 C86 1.355(2) .
C83 C84 1.496(2) .
C84 C85 1.531(3) .
C86 C89 1.444(2) .
C86 C87 1.505(2) .
C87 C88 1.531(3) .
C89 C90 1.374(2) .
C89 N3 1.380(2) .
C90 C91 1.375(2) .
C91 N4 1.376(2) .
C91 C92 1.447(2) .
C92 C95 1.354(2) .
C92 C93 1.502(2) .
C93 C94 1.531(3) .
C95 C98 1.446(2) .
C95 C96 1.499(2) .
C96 C97 1.533(3) .
C98 C99 1.376(2) .
C98 N4 1.378(2) .
C99 C100 1.373(2) .
C100 C101 1.448(2) .
C101 C104 1.359(2) .
C101 C102 1.499(2) .
C102 C103 1.532(3) .
C104 C105 1.503(2) .
C105 C106 1.531(3) .
C107 C108 1.356(6) .
C107 C112 1.418(5) .
C108 C109 1.401(6) .
C109 C110 1.369(6) .
C110 C111 1.406(6) .
C111 C112 1.352(5) .
C113 Cl1 1.707(12) .
C113 Cl3 1.723(13) .
C113 Cl2 1.754(16) .
C114 C119 1.369(7) .
C114 C115 1.384(10) .
C115 C116 1.388(7) .
C116 C117 1.401(8) .
C117 C118 1.392(9) .
C118 C119 1.412(8) .
C120 Cl5 1.740(6) .
C120 Cl4 1.744(6) .
C120 Cl6 1.754(6) .

loop_
_geom_torsion_atom_site_label_1
_geom_torsion_atom_site_label_2
_geom_torsion_atom_site_label_3
_geom_torsion_atom_site_label_4
_geom_torsion
_geom_torsion_site_symmetry_1
_geom_torsion_site_symmetry_2
_geom_torsion_site_symmetry_3
_geom_torsion_site_symmetry_4
C9 C1 C2 C12 0.1(3) . . . .
C5 C1 C2 C12 141.8(2) . . . .
C9 C1 C2 C3 -141.7(2) . . . .
C5 C1 C2 C3 0.0(2) . . . .
C12 C2 C3 C15 -0.3(3) . . . .
C1 C2 C3 C15 141.8(2) . . . .
C12 C2 C3 C4 -141.9(2) . . . .
C1 C2 C3 C4 0.1(2) . . . .
C15 C3 C4 C18 0.5(3) . . . .
C2 C3 C4 C18 142.25(19) . . . .
C15 C3 C4 C5 -141.9(2) . . . .
C2 C3 C4 C5 -0.2(2) . . . .
C18 C4 C5 C6 -0.4(3) . . . .
C3 C4 C5 C6 141.64(19) . . . .
C18 C4 C5 C1 -141.94(19) . . . .
C3 C4 C5 C1 0.1(2) . . . .
C9 C1 C5 C6 0.3(3) . . . .
C2 C1 C5 C6 -141.7(2) . . . .
C9 C1 C5 C4 141.9(2) . . . .
C2 C1 C5 C4 -0.1(2) . . . .
C4 C5 C6 C7 -137.1(2) . . . .
C1 C5 C6 C7 0.0(3) . . . .
C4 C5 C6 C20 0.3(3) . . . .
C1 C5 C6 C20 137.4(2) . . . .
C5 C6 C7 C8 0.0(3) . . . .
C20 C6 C7 C8 -142.1(2) . . . .
C5 C6 C7 C22 143.1(2) . . . .
C20 C6 C7 C22 1.0(2) . . . .
C6 C7 C8 C9 -0.2(3) . . . .
C22 C7 C8 C9 -139.2(2) . . . .
C6 C7 C8 C25 139.0(2) . . . .
C22 C7 C8 C25 0.1(3) . . . .
C2 C1 C9 C8 136.8(2) . . . .
C5 C1 C9 C8 -0.5(3) . . . .
C2 C1 C9 C10 0.0(3) . . . .
C5 C1 C9 C10 -137.3(2) . . . .
C7 C8 C9 C1 0.5(3) . . . .
C25 C8 C9 C1 -143.0(2) . . . .
C7 C8 C9 C10 142.2(2) . . . .
C25 C8 C9 C10 -1.3(2) . . . .
C1 C9 C10 C11 0.2(3) . . . .
C8 C9 C10 C11 -141.6(2) . . . .
C1 C9 C10 C26 143.1(2) . . . .
C8 C9 C10 C26 1.3(2) . . . .
C26 C10 C11 C12 -139.1(2) . . . .
C9 C10 C11 C12 -0.5(3) . . . .
C26 C10 C11 C29 0.6(3) . . . .
C9 C10 C11 C29 139.2(2) . . . .
C1 C2 C12 C11 -0.3(3) . . . .
C3 C2 C12 C11 137.5(2) . . . .
C1 C2 C12 C13 -137.2(2) . . . .
C3 C2 C12 C13 0.7(3) . . . .
C10 C11 C12 C2 0.5(3) . . . .
C29 C11 C12 C2 -143.2(2) . . . .
C10 C11 C12 C13 142.4(2) . . . .
C29 C11 C12 C13 -1.3(2) . . . .
C2 C12 C13 C14 -0.6(3) . . . .
C11 C12 C13 C14 -142.14(19) . . . .
C2 C12 C13 C30 142.3(2) . . . .
C11 C12 C13 C30 0.8(2) . . . .
C30 C13 C14 C33 0.0(3) . . . .
C12 C13 C14 C33 138.8(2) . . . .
C30 C13 C14 C15 -138.7(2) . . . .
C12 C13 C14 C15 0.1(3) . . . .
C4 C3 C15 C16 0.3(3) . . . .
C2 C3 C15 C16 -136.8(2) . . . .
C4 C3 C15 C14 136.9(2) . . . .
C2 C3 C15 C14 -0.2(3) . . . .
C13 C14 C15 C3 0.2(3) . . . .
C33 C14 C15 C3 -142.4(2) . . . .
C13 C14 C15 C16 142.1(2) . . . .
C33 C14 C15 C16 -0.5(2) . . . .
C3 C15 C16 C17 -0.8(3) . . . .
C14 C15 C16 C17 -142.59(19) . . . .
C3 C15 C16 C34 142.5(2) . . . .
C14 C15 C16 C34 0.7(2) . . . .
C34 C16 C17 C18 -138.7(2) . . . .
C15 C16 C17 C18 0.5(3) . . . .
C34 C16 C17 C37 -0.1(3) . . . .
C15 C16 C17 C37 139.1(2) . . . .
C5 C4 C18 C17 137.2(2) . . . .
C3 C4 C18 C17 -0.8(3) . . . .
C5 C4 C18 C19 0.4(3) . . . .
C3 C4 C18 C19 -137.6(2) . . . .
C16 C17 C18 C4 0.3(3) . . . .
C37 C17 C18 C4 -142.40(19) . . . .
C16 C17 C18 C19 141.83(19) . . . .
C37 C17 C18 C19 -0.9(2) . . . .
C4 C18 C19 C20 -0.2(3) . . . .
C17 C18 C19 C20 -142.11(19) . . . .
C4 C18 C19 C38 142.78(19) . . . .
C17 C18 C19 C38 0.9(2) . . . .
C38 C19 C20 C21 0.1(3) . . . .
C18 C19 C20 C21 138.9(2) . . . .
C38 C19 C20 C6 -138.8(2) . . . .
C18 C19 C20 C6 0.0(3) . . . .
C5 C6 C20 C19 -0.1(3) . . . .
C7 C6 C20 C19 142.2(2) . . . .
C5 C6 C20 C21 -143.3(2) . . . .
C7 C6 C20 C21 -1.1(2) . . . .
C19 C20 C21 C40 4.2(3) . . . .
C6 C20 C21 C40 147.6(2) . . . .
C19 C20 C21 C22 -142.6(2) . . . .
C6 C20 C21 C22 0.8(2) . . . .
C40 C21 C22 C23 0.1(3) . . . .
C20 C21 C22 C23 146.9(2) . . . .
C40 C21 C22 C7 -146.9(2) . . . .
C20 C21 C22 C7 -0.2(2) . . . .
C8 C7 C22 C23 -4.2(3) . . . .
C6 C7 C22 C23 -147.4(2) . . . .
C8 C7 C22 C21 142.7(2) . . . .
C6 C7 C22 C21 -0.5(2) . . . .
C21 C22 C23 C45 12.7(3) . . . .
C7 C22 C23 C45 155.2(2) . . . .
C21 C22 C23 C24 -138.5(2) . . . .
C7 C22 C23 C24 4.0(3) . . . .
C45 C23 C24 C47 0.1(3) . . . .
C22 C23 C24 C47 150.5(2) . . . .
C45 C23 C24 C25 -150.2(2) . . . .
C22 C23 C24 C25 0.3(3) . . . .
C47 C24 C25 C26 -12.5(3) . . . .
C23 C24 C25 C26 138.2(2) . . . .
C47 C24 C25 C8 -155.1(2) . . . .
C23 C24 C25 C8 -4.3(3) . . . .
C7 C8 C25 C24 4.2(3) . . . .
C9 C8 C25 C24 147.8(2) . . . .
C7 C8 C25 C26 -142.7(2) . . . .
C9 C8 C25 C26 0.8(2) . . . .
C24 C25 C26 C27 0.0(3) . . . .
C8 C25 C26 C27 147.0(2) . . . .
C24 C25 C26 C10 -147.1(2) . . . .
C8 C25 C26 C10 -0.1(2) . . . .
C11 C10 C26 C27 -4.9(3) . . . .
C9 C10 C26 C27 -147.6(2) . . . .
C11 C10 C26 C25 141.9(2) . . . .
C9 C10 C26 C25 -0.8(2) . . . .
C25 C26 C27 C48 12.5(3) . . . .
C10 C26 C27 C48 155.1(2) . . . .
C25 C26 C27 C28 -138.3(2) . . . .
C10 C26 C27 C28 4.3(3) . . . .
C26 C27 C28 C51 150.59(19) . . . .
C48 C27 C28 C51 0.4(3) . . . .
C26 C27 C28 C29 0.4(3) . . . .
C48 C27 C28 C29 -149.78(19) . . . .
C51 C28 C29 C30 -13.0(3) . . . .
C27 C28 C29 C30 137.9(2) . . . .
C51 C28 C29 C11 -155.59(18) . . . .
C27 C28 C29 C11 -4.7(3) . . . .
C10 C11 C29 C30 -142.8(2) . . . .
C12 C11 C29 C30 1.4(2) . . . .
C10 C11 C29 C28 4.2(3) . . . .
C12 C11 C29 C28 148.37(19) . . . .
C28 C29 C30 C31 1.1(3) . . . .
C11 C29 C30 C31 148.03(19) . . . .
C28 C29 C30 C13 -147.74(19) . . . .
C11 C29 C30 C13 -0.9(2) . . . .
C14 C13 C30 C31 -5.2(3) . . . .
C12 C13 C30 C31 -148.45(19) . . . .
C14 C13 C30 C29 143.3(2) . . . .
C12 C13 C30 C29 0.0(2) . . . .
C29 C30 C31 C52 11.6(3) . . . .
C13 C30 C31 C52 156.08(19) . . . .
C29 C30 C31 C32 -138.9(2) . . . .
C13 C30 C31 C32 5.6(3) . . . .
C30 C31 C32 C55 149.7(2) . . . .
C52 C31 C32 C55 0.0(3) . . . .
C30 C31 C32 C33 -0.9(3) . . . .
C52 C31 C32 C33 -150.64(19) . . . .
C55 C32 C33 C14 -155.3(2) . . . .
C31 C32 C33 C14 -4.2(3) . . . .
C55 C32 C33 C34 -12.3(3) . . . .
C31 C32 C33 C34 138.8(2) . . . .
C13 C14 C33 C32 4.7(3) . . . .
C15 C14 C33 C32 147.3(2) . . . .
C13 C14 C33 C34 -142.4(2) . . . .
C15 C14 C33 C34 0.2(2) . . . .
C32 C33 C34 C35 0.0(3) . . . .
C14 C33 C34 C35 147.5(2) . . . .
C32 C33 C34 C16 -147.3(2) . . . .
C14 C33 C34 C16 0.2(2) . . . .
C17 C16 C34 C35 -4.3(3) . . . .
C15 C16 C34 C35 -147.61(19) . . . .
C17 C16 C34 C33 142.8(2) . . . .
C15 C16 C34 C33 -0.5(2) . . . .
C33 C34 C35 C56 12.4(3) . . . .
C16 C34 C35 C56 155.17(19) . . . .
C33 C34 C35 C36 -138.6(2) . . . .
C16 C34 C35 C36 4.2(3) . . . .
C34 C35 C36 C37 0.2(3) . . . .
C56 C35 C36 C37 -150.10(19) . . . .
C34 C35 C36 C59 150.20(19) . . . .
C56 C35 C36 C59 -0.1(3) . . . .
C59 C36 C37 C38 -12.9(3) . . . .
C35 C36 C37 C38 137.8(2) . . . .
C59 C36 C37 C17 -155.19(18) . . . .
C35 C36 C37 C17 -4.5(3) . . . .
C16 C17 C37 C36 4.5(3) . . . .
C18 C17 C37 C36 147.35(19) . . . .
C16 C17 C37 C38 -142.2(2) . . . .
C18 C17 C37 C38 0.6(2) . . . .
C36 C37 C38 C39 0.1(3) . . . .
C17 C37 C38 C39 146.81(19) . . . .
C36 C37 C38 C19 -146.73(19) . . . .
C17 C37 C38 C19 -0.1(2) . . . .
C20 C19 C38 C39 -4.3(3) . . . .
C18 C19 C38 C39 -147.34(19) . . . .
C20 C19 C38 C37 142.53(19) . . . .
C18 C19 C38 C37 -0.5(2) . . . .
C37 C38 C39 C60 12.7(3) . . . .
C19 C38 C39 C60 155.20(19) . . . .
C37 C38 C39 C40 -138.4(2) . . . .
C19 C38 C39 C40 4.1(3) . . . .
C22 C21 C40 C41 -12.8(3) . . . .
C20 C21 C40 C41 -155.40(19) . . . .
C22 C21 C40 C39 138.3(2) . . . .
C20 C21 C40 C39 -4.4(3) . . . .
C38 C39 C40 C41 150.35(19) . . . .
C60 C39 C40 C41 -0.1(3) . . . .
C38 C39 C40 C21 0.3(3) . . . .
C60 C39 C40 C21 -150.15(19) . . . .
C21 C40 C41 C45 12.8(3) . . . .
C39 C40 C41 C45 -138.1(2) . . . .
C21 C40 C41 C42 155.40(19) . . . .
C39 C40 C41 C42 4.4(3) . . . .
C40 C41 C42 C61 -4.4(3) . . . .
C45 C41 C42 C61 142.6(2) . . . .
C40 C41 C42 C43 -147.83(19) . . . .
C45 C41 C42 C43 -0.8(2) . . . .
C61 C42 C43 C64 -0.1(3) . . . .
C41 C42 C43 C64 143.3(2) . . . .
C61 C42 C43 C44 -142.4(2) . . . .
C41 C42 C43 C44 1.0(2) . . . .
C64 C43 C44 C46 -0.2(3) . . . .
C42 C43 C44 C46 141.9(2) . . . .
C64 C43 C44 C45 -142.9(2) . . . .
C42 C43 C44 C45 -0.8(2) . . . .
C22 C23 C45 C41 -12.7(3) . . . .
C24 C23 C45 C41 138.5(2) . . . .
C22 C23 C45 C44 -155.4(2) . . . .
C24 C23 C45 C44 -4.2(3) . . . .
C40 C41 C45 C23 -0.1(3) . . . .
C42 C41 C45 C23 -146.9(2) . . . .
C40 C41 C45 C44 147.1(2) . . . .
C42 C41 C45 C44 0.3(2) . . . .
C46 C44 C45 C23 4.4(3) . . . .
C43 C44 C45 C23 147.4(2) . . . .
C46 C44 C45 C41 -142.7(2) . . . .
C43 C44 C45 C41 0.3(2) . . . .
C43 C44 C46 C66 0.5(3) . . . .
C45 C44 C46 C66 139.1(2) . . . .
C43 C44 C46 C47 -138.9(2) . . . .
C45 C44 C46 C47 -0.3(3) . . . .
C25 C24 C47 C48 12.5(3) . . . .
C23 C24 C47 C48 -138.3(2) . . . .
C25 C24 C47 C46 154.8(2) . . . .
C23 C24 C47 C46 4.0(3) . . . .
C44 C46 C47 C24 -3.9(3) . . . .
C66 C46 C47 C24 -147.3(2) . . . .
C44 C46 C47 C48 142.6(2) . . . .
C66 C46 C47 C48 -0.8(2) . . . .
C26 C27 C48 C47 -12.6(3) . . . .
C28 C27 C48 C47 138.2(2) . . . .
C26 C27 C48 C49 -154.95(19) . . . .
C28 C27 C48 C49 -4.2(3) . . . .
C24 C47 C48 C27 0.0(3) . . . .
C46 C47 C48 C27 -146.8(2) . . . .
C24 C47 C48 C49 147.0(2) . . . .
C46 C47 C48 C49 0.1(2) . . . .
C27 C48 C49 C50 3.9(3) . . . .
C47 C48 C49 C50 -142.9(2) . . . .
C27 C48 C49 C66 147.37(19) . . . .
C47 C48 C49 C66 0.6(2) . . . .
C48 C49 C50 C70 139.4(2) . . . .
C66 C49 C50 C70 0.0(3) . . . .
C48 C49 C50 C51 0.3(3) . . . .
C66 C49 C50 C51 -139.1(2) . . . .
C29 C28 C51 C52 12.1(3) . . . .
C27 C28 C51 C52 -138.9(2) . . . .
C29 C28 C51 C50 154.70(19) . . . .
C27 C28 C51 C50 3.7(3) . . . .
C49 C50 C51 C28 -4.1(3) . . . .
C70 C50 C51 C28 -147.54(19) . . . .
C49 C50 C51 C52 142.9(2) . . . .
C70 C50 C51 C52 -0.5(2) . . . .
C30 C31 C52 C51 -12.5(3) . . . .
C32 C31 C52 C51 137.6(2) . . . .
C30 C31 C52 C53 -154.26(19) . . . .
C32 C31 C52 C53 -4.2(3) . . . .
C28 C51 C52 C31 0.6(3) . . . .
C50 C51 C52 C31 -146.43(19) . . . .
C28 C51 C52 C53 146.78(19) . . . .
C50 C51 C52 C53 -0.2(2) . . . .
C31 C52 C53 C54 3.7(3) . . . .
C51 C52 C53 C54 -142.5(2) . . . .
C31 C52 C53 C70 147.03(19) . . . .
C51 C52 C53 C70 0.9(2) . . . .
C70 C53 C54 C55 -138.2(2) . . . .
C52 C53 C54 C55 1.1(3) . . . .
C70 C53 C54 C69 0.1(3) . . . .
C52 C53 C54 C69 139.3(2) . . . .
C33 C32 C55 C56 12.0(3) . . . .
C31 C32 C55 C56 -139.1(2) . . . .
C33 C32 C55 C54 155.9(2) . . . .
C31 C32 C55 C54 4.7(3) . . . .
C53 C54 C55 C32 -5.3(3) . . . .
C69 C54 C55 C32 -148.0(2) . . . .
C53 C54 C55 C56 142.4(2) . . . .
C69 C54 C55 C56 -0.2(2) . . . .
C34 C35 C56 C55 -12.7(3) . . . .
C36 C35 C56 C55 138.3(2) . . . .
C34 C35 C56 C57 -155.45(19) . . . .
C36 C35 C56 C57 -4.5(3) . . . .
C32 C55 C56 C35 0.4(3) . . . .
C54 C55 C56 C35 -147.5(2) . . . .
C32 C55 C56 C57 147.6(2) . . . .
C54 C55 C56 C57 -0.3(2) . . . .
C35 C56 C57 C58 4.5(3) . . . .
C55 C56 C57 C58 -142.6(2) . . . .
C35 C56 C57 C69 147.92(19) . . . .
C55 C56 C57 C69 0.8(2) . . . .
C56 C57 C58 C59 0.2(3) . . . .
C69 C57 C58 C59 -139.0(2) . . . .
C56 C57 C58 C62 138.8(2) . . . .
C69 C57 C58 C62 -0.4(3) . . . .
C37 C36 C59 C60 12.7(3) . . . .
C35 C36 C59 C60 -138.1(2) . . . .
C37 C36 C59 C58 155.58(19) . . . .
C35 C36 C59 C58 4.8(3) . . . .
C57 C58 C59 C36 -4.9(3) . . . .
C62 C58 C59 C36 -147.74(19) . . . .
C57 C58 C59 C60 142.2(2) . . . .
C62 C58 C59 C60 -0.6(2) . . . .
C38 C39 C60 C59 -12.8(3) . . . .
C40 C39 C60 C59 138.3(2) . . . .
C38 C39 C60 C61 -155.51(18) . . . .
C40 C39 C60 C61 -4.4(3) . . . .
C36 C59 C60 C39 0.1(3) . . . .
C58 C59 C60 C39 -147.14(19) . . . .
C36 C59 C60 C61 147.11(19) . . . .
C58 C59 C60 C61 -0.2(2) . . . .
C43 C42 C61 C62 0.1(3) . . . .
C41 C42 C61 C62 -139.1(2) . . . .
C43 C42 C61 C60 139.2(2) . . . .
C41 C42 C61 C60 0.0(3) . . . .
C39 C60 C61 C42 4.4(3) . . . .
C59 C60 C61 C42 -142.5(2) . . . .
C39 C60 C61 C62 147.85(19) . . . .
C59 C60 C61 C62 0.9(2) . . . .
C42 C61 C62 C63 0.3(3) . . . .
C60 C61 C62 C63 -143.0(2) . . . .
C42 C61 C62 C58 142.0(2) . . . .
C60 C61 C62 C58 -1.2(2) . . . .
C57 C58 C62 C63 0.1(3) . . . .
C59 C58 C62 C63 142.9(2) . . . .
C57 C58 C62 C61 -141.6(2) . . . .
C59 C58 C62 C61 1.1(2) . . . .
C61 C62 C63 C64 -0.6(3) . . . .
C58 C62 C63 C64 -137.5(2) . . . .
C61 C62 C63 C68 136.9(2) . . . .
C58 C62 C63 C68 0.1(3) . . . .
C44 C43 C64 C63 137.2(2) . . . .
C42 C43 C64 C63 -0.2(3) . . . .
C44 C43 C64 C65 -0.1(3) . . . .
C42 C43 C64 C65 -137.5(2) . . . .
C62 C63 C64 C43 0.6(3) . . . .
C68 C63 C64 C43 -141.5(2) . . . .
C62 C63 C64 C65 142.15(19) . . . .
C68 C63 C64 C65 0.1(2) . . . .
C43 C64 C65 C66 0.1(3) . . . .
C63 C64 C65 C66 -141.9(2) . . . .
C43 C64 C65 C67 141.94(19) . . . .
C63 C64 C65 C67 0.0(2) . . . .
C67 C65 C66 C46 -137.0(2) . . . .
C64 C65 C66 C46 0.2(3) . . . .
C67 C65 C66 C49 -0.3(3) . . . .
C64 C65 C66 C49 137.0(2) . . . .
C44 C46 C66 C65 -0.5(3) . . . .
C47 C46 C66 C65 142.9(2) . . . .
C44 C46 C66 C49 -142.2(2) . . . .
C47 C46 C66 C49 1.1(2) . . . .
C50 C49 C66 C65 0.4(3) . . . .
C48 C49 C66 C65 -143.1(2) . . . .
C50 C49 C66 C46 142.4(2) . . . .
C48 C49 C66 C46 -1.0(2) . . . .
C66 C65 C67 C70 -0.2(3) . . . .
C64 C65 C67 C70 -141.83(19) . . . .
C66 C65 C67 C68 141.59(19) . . . .
C64 C65 C67 C68 0.0(2) . . . .
C70 C67 C68 C69 0.2(3) . . . .
C65 C67 C68 C69 -141.6(2) . . . .
C70 C67 C68 C63 141.89(19) . . . .
C65 C67 C68 C63 0.1(2) . . . .
C62 C63 C68 C69 0.0(3) . . . .
C64 C63 C68 C69 141.8(2) . . . .
C62 C63 C68 C67 -141.9(2) . . . .
C64 C63 C68 C67 -0.1(2) . . . .
C67 C68 C69 C54 0.0(3) . . . .
C63 C68 C69 C54 -137.4(2) . . . .
C67 C68 C69 C57 137.1(2) . . . .
C63 C68 C69 C57 -0.3(3) . . . .
C53 C54 C69 C68 -0.1(3) . . . .
C55 C54 C69 C68 142.7(2) . . . .
C53 C54 C69 C57 -142.1(2) . . . .
C55 C54 C69 C57 0.7(2) . . . .
C58 C57 C69 C68 0.5(3) . . . .
C56 C57 C69 C68 -142.9(2) . . . .
C58 C57 C69 C54 142.5(2) . . . .
C56 C57 C69 C54 -0.9(2) . . . .
C65 C67 C70 C53 137.4(2) . . . .
C68 C67 C70 C53 -0.2(3) . . . .
C65 C67 C70 C50 0.5(3) . . . .
C68 C67 C70 C50 -137.0(2) . . . .
C54 C53 C70 C67 0.1(3) . . . .
C52 C53 C70 C67 -143.03(19) . . . .
C54 C53 C70 C50 141.91(19) . . . .
C52 C53 C70 C50 -1.2(2) . . . .
C49 C50 C70 C67 -0.4(3) . . . .
C51 C50 C70 C67 142.89(19) . . . .
C49 C50 C70 C53 -142.27(19) . . . .
C51 C50 C70 C53 1.1(2) . . . .
N3 Ni1 N1 C100 -87.8(18) . . . .
N2 Ni1 N1 C100 -177.35(14) . . . .
N4 Ni1 N1 C100 0.31(14) . . . .
N3 Ni1 N1 C71 88.5(18) . . . .
N2 Ni1 N1 C71 -0.96(14) . . . .
N4 Ni1 N1 C71 176.70(14) . . . .
C100 N1 C71 C72 179.75(16) . . . .
Ni1 N1 C71 C72 2.7(2) . . . .
C100 N1 C71 C104 1.48(18) . . . .
Ni1 N1 C71 C104 -175.58(11) . . . .
N1 C71 C72 C73 -2.8(3) . . . .
C104 C71 C72 C73 175.29(16) . . . .
C71 C72 C73 N2 1.1(3) . . . .
C71 C72 C73 C74 -177.25(16) . . . .
N2 C73 C74 C77 0.6(2) . . . .
C72 C73 C74 C77 179.10(16) . . . .
N2 C73 C74 C75 -176.37(15) . . . .
C72 C73 C74 C75 2.2(3) . . . .
C77 C74 C75 C76 -100.5(2) . . . .
C73 C74 C75 C76 75.7(2) . . . .
C73 C74 C77 C80 -0.83(19) . . . .
C75 C74 C77 C80 175.88(17) . . . .
C73 C74 C77 C78 -179.03(17) . . . .
C75 C74 C77 C78 -2.3(3) . . . .
C74 C77 C78 C79 100.5(2) . . . .
C80 C77 C78 C79 -77.4(2) . . . .
C74 C77 C80 C81 -177.82(16) . . . .
C78 C77 C80 C81 0.5(3) . . . .
C74 C77 C80 N2 0.9(2) . . . .
C78 C77 C80 N2 179.20(16) . . . .
C72 C73 N2 C80 -178.53(16) . . . .
C74 C73 N2 C80 -0.02(18) . . . .
C72 C73 N2 Ni1 0.6(2) . . . .
C74 C73 N2 Ni1 179.12(11) . . . .
C81 C80 N2 C73 178.16(16) . . . .
C77 C80 N2 C73 -0.51(18) . . . .
C81 C80 N2 Ni1 -1.0(2) . . . .
C77 C80 N2 Ni1 -179.66(11) . . . .
N3 Ni1 N2 C73 -178.73(14) . . . .
N4 Ni1 N2 C73 -87.0(14) . . . .
N1 Ni1 N2 C73 -0.59(14) . . . .
N3 Ni1 N2 C80 0.21(14) . . . .
N4 Ni1 N2 C80 92.0(14) . . . .
N1 Ni1 N2 C80 178.35(14) . . . .
N2 C80 C81 C82 -0.1(3) . . . .
C77 C80 C81 C82 178.40(16) . . . .
C80 C81 C82 N3 2.3(3) . . . .
C80 C81 C82 C83 -178.04(16) . . . .
C81 C82 C83 C86 -178.99(16) . . . .
N3 C82 C83 C86 0.73(19) . . . .
C81 C82 C83 C84 5.8(3) . . . .
N3 C82 C83 C84 -174.51(15) . . . .
C86 C83 C84 C85 -90.8(2) . . . .
C82 C83 C84 C85 83.4(2) . . . .
C82 C83 C86 C89 -0.83(18) . . . .
C84 C83 C86 C89 174.21(17) . . . .
C82 C83 C86 C87 -176.56(17) . . . .
C84 C83 C86 C87 -1.5(3) . . . .
C83 C86 C87 C88 97.0(2) . . . .
C89 C86 C87 C88 -78.0(2) . . . .
C83 C86 C89 C90 -177.43(16) . . . .
C87 C86 C89 C90 -1.4(3) . . . .
C83 C86 C89 N3 0.71(19) . . . .
C87 C86 C89 N3 176.70(15) . . . .
C90 C89 N3 C82 177.86(16) . . . .
C86 C89 N3 C82 -0.25(18) . . . .
C90 C89 N3 Ni1 0.5(2) . . . .
C86 C89 N3 Ni1 -177.60(11) . . . .
C81 C82 N3 C89 179.44(16) . . . .
C83 C82 N3 C89 -0.28(18) . . . .
C81 C82 N3 Ni1 -3.2(2) . . . .
C83 C82 N3 Ni1 177.07(11) . . . .
N2 Ni1 N3 C89 178.50(14) . . . .
N4 Ni1 N3 C89 0.84(14) . . . .
N1 Ni1 N3 C89 89.0(18) . . . .
N2 Ni1 N3 C82 1.76(14) . . . .
N4 Ni1 N3 C82 -175.90(14) . . . .
N1 Ni1 N3 C82 -87.7(18) . . . .
N3 C89 C90 C91 -3.2(3) . . . .
C86 C89 C90 C91 174.74(16) . . . .
C89 C90 C91 N4 4.1(3) . . . .
C89 C90 C91 C92 -174.60(16) . . . .
C90 C91 C92 C95 179.00(16) . . . .
N4 C91 C92 C95 0.1(2) . . . .
C90 C91 C92 C93 2.7(3) . . . .
N4 C91 C92 C93 -176.19(16) . . . .
C95 C92 C93 C94 -103.8(2) . . . .
C91 C92 C93 C94 71.7(2) . . . .
C91 C92 C95 C98 0.73(19) . . . .
C93 C92 C95 C98 176.80(17) . . . .
C91 C92 C95 C96 -175.46(17) . . . .
C93 C92 C95 C96 0.6(3) . . . .
C92 C95 C96 C97 100.6(2) . . . .
C98 C95 C96 C97 -74.9(2) . . . .
C92 C95 C98 C99 179.47(16) . . . .
C96 C95 C98 C99 -4.1(3) . . . .
C92 C95 C98 N4 -1.4(2) . . . .
C96 C95 C98 N4 175.00(15) . . . .
C90 C91 N4 C98 -179.81(16) . . . .
C92 C91 N4 C98 -0.98(18) . . . .
C90 C91 N4 Ni1 -2.3(2) . . . .
C92 C91 N4 Ni1 176.51(11) . . . .
C99 C98 N4 C91 -179.45(16) . . . .
C95 C98 N4 C91 1.45(18) . . . .
C99 C98 N4 Ni1 3.1(2) . . . .
C95 C98 N4 Ni1 -176.04(11) . . . .
N3 Ni1 N4 C91 0.01(14) . . . .
N2 Ni1 N4 C91 -91.8(14) . . . .
N1 Ni1 N4 C91 -178.13(14) . . . .
N3 Ni1 N4 C98 176.92(14) . . . .
N2 Ni1 N4 C98 85.1(14) . . . .
N1 Ni1 N4 C98 -1.22(14) . . . .
N4 C98 C99 C100 -3.8(3) . . . .
C95 C98 C99 C100 175.22(16) . . . .
C98 C99 C100 N1 2.8(3) . . . .
C98 C99 C100 C101 -174.05(16) . . . .
C71 N1 C100 C99 -178.20(16) . . . .
Ni1 N1 C100 C99 -1.1(2) . . . .
C71 N1 C100 C101 -1.05(18) . . . .
Ni1 N1 C100 C101 176.01(11) . . . .
C99 C100 C101 C104 177.46(16) . . . .
N1 C100 C101 C104 0.2(2) . . . .
C99 C100 C101 C102 2.3(3) . . . .
N1 C100 C101 C102 -174.93(16) . . . .
C104 C101 C102 C103 -100.2(2) . . . .
C100 C101 C102 C103 73.8(2) . . . .
C100 C101 C104 C71 0.66(19) . . . .
C102 C101 C104 C71 175.48(17) . . . .
C100 C101 C104 C105 -174.30(17) . . . .
C102 C101 C104 C105 0.5(3) . . . .
C72 C71 C104 C101 -179.69(16) . . . .
N1 C71 C104 C101 -1.4(2) . . . .
C72 C71 C104 C105 -4.5(3) . . . .
N1 C71 C104 C105 173.83(16) . . . .
C101 C104 C105 C106 100.9(2) . . . .
C71 C104 C105 C106 -73.2(2) . . . .
C112 C107 C108 C109 1.4(7) . . . .
C107 C108 C109 C110 -1.0(7) . . . .
C108 C109 C110 C111 0.5(6) . . . .
C109 C110 C111 C112 -0.4(6) . . . .
C110 C111 C112 C107 0.7(6) . . . .
C108 C107 C112 C111 -1.3(6) . . . .
C119 C114 C115 C116 0.6(7) . . . .
C114 C115 C116 C117 1.3(7) . . . .
C115 C116 C117 C118 -3.6(8) . . . .
C116 C117 C118 C119 3.9(9) . . . .
C115 C114 C119 C118 -0.2(7) . . . .
C117 C118 C119 C114 -2.0(8) . . . .
